data_4515657
loop_
_publ_author_name
'Pang, Shuai'
'Yang, Xing'
'Cao, Ze-Hun'
'Zhang, Yu-Long'
'Zhao, Yan'
'Huang, Yi-Yong'

_publ_section_title
;
 Intermolecular [2 + 2] Cycloaddition/Isomerization of Allenyl Imides and
 Unactivated Imines for the Synthesis of 1-Azadienes Catalyzed by a
 Ni(ClO4)2&#x00B7;6H2O Lewis Acid
;
_journal_issue 6
_journal_name_full 'ACS Catalysis'
_journal_page_first 5193
_journal_paper_doi 10.1021/acscatal.8b01454
_journal_volume 8
_journal_year 2018
_chemical_formula_sum 'C22 H22 N2 O4'
_chemical_formula_weight 378.41
_space_group_crystal_system monoclinic
_space_group_IT_number 14
_space_group_name_Hall '-P 2yn'
_space_group_name_H-M_alt 'P 1 21/n 1'
_atom_sites_solution_hydrogens geom
_audit_creation_method SHELXL-2014/7
_cell_angle_alpha 90
_cell_angle_beta 91.424(8)
_cell_angle_gamma 90
_cell_formula_units_Z 4
_cell_length_a 10.559(5)
_cell_length_b 8.848(4)
_cell_length_c 20.030(9)
_cell_measurement_reflns_used 1859
_cell_measurement_temperature 298(2)
_cell_measurement_theta_max 22.13
_cell_measurement_theta_min 2.20
_cell_volume 1870.7(15)
_computing_cell_refinement 'Bruker SAINT'
_computing_data_collection 'Bruker APEX2'
_computing_data_reduction 'Bruker SAINT'
_computing_molecular_graphics 'Bruker SHELXTL'
_computing_publication_material 'Bruker SHELXTL'
_computing_structure_refinement 'SHELXL-2014/7 (Sheldrick, 2014)'
_computing_structure_solution 'SHELXS-97 (Sheldrick, 2008)'
_diffrn_ambient_temperature 298(2)
_diffrn_measured_fraction_theta_full 0.999
_diffrn_measured_fraction_theta_max 0.999
_diffrn_measurement_device_type 'Bruker APEX-II CCD'
_diffrn_measurement_method '\f and \w scans'
_diffrn_radiation_type MoK\a
_diffrn_radiation_wavelength 0.71073
_diffrn_reflns_av_R_equivalents 0.0531
_diffrn_reflns_av_unetI/netI 0.0555
_diffrn_reflns_Laue_measured_fraction_full 0.999
_diffrn_reflns_Laue_measured_fraction_max 0.999
_diffrn_reflns_limit_h_max 13
_diffrn_reflns_limit_h_min -13
_diffrn_reflns_limit_k_max 10
_diffrn_reflns_limit_k_min -10
_diffrn_reflns_limit_l_max 24
_diffrn_reflns_limit_l_min -24
_diffrn_reflns_number 13853
_diffrn_reflns_point_group_measured_fraction_full 0.999
_diffrn_reflns_point_group_measured_fraction_max 0.999
_diffrn_reflns_theta_full 25.242
_diffrn_reflns_theta_max 25.999
_diffrn_reflns_theta_min 2.034
_exptl_absorpt_coefficient_mu 0.093
_exptl_absorpt_correction_type none
_exptl_crystal_colour yellow
_exptl_crystal_density_diffrn 1.344
_exptl_crystal_description block
_exptl_crystal_F_000 800
_exptl_crystal_size_max 0.120
_exptl_crystal_size_mid 0.100
_exptl_crystal_size_min 0.100
_refine_diff_density_max 0.176
_refine_diff_density_min -0.173
_refine_diff_density_rms 0.041
_refine_ls_extinction_coef 0.0017(12)
_refine_ls_extinction_expression Fc^*^=kFc[1+0.001xFc^2^\l^3^/sin(2\q)]^-1/4^
_refine_ls_extinction_method 'SHELXL-2014/7 (Sheldrick 2014'
_refine_ls_goodness_of_fit_ref 0.958
_refine_ls_hydrogen_treatment constr
_refine_ls_matrix_type full
_refine_ls_number_parameters 256
_refine_ls_number_reflns 3654
_refine_ls_number_restraints 0
_refine_ls_restrained_S_all 0.958
_refine_ls_R_factor_all 0.0969
_refine_ls_R_factor_gt 0.0480
_refine_ls_shift/su_max 0.005
_refine_ls_shift/su_mean 0.001
_refine_ls_structure_factor_coef Fsqd
_refine_ls_weighting_details 'w=1/[\s^2^(Fo^2^)+(0.0715P)^2^+0.3182P] where P=(Fo^2^+2Fc^2^)/3'
_refine_ls_weighting_scheme calc
_refine_ls_wR_factor_gt 0.1207
_refine_ls_wR_factor_ref 0.1516
_reflns_Friedel_coverage 0.000
_reflns_number_gt 2081
_reflns_number_total 3654
_reflns_threshold_expression 'I > 2\s(I)'
_cod_data_source_file cs8b01454_si_004.cif
_cod_data_source_block mo_180125e_0m
_cod_original_cell_volume 1870.8(14)
_cod_original_sg_symbol_H-M 'P 21/n'
_cod_database_code 4515657
_shelx_shelxl_version_number 2014/7
_shelx_space_group_comment
; 
The symmetry employed for this shelxl refinement is uniquely defined 
by the following loop, which should always be used as a source of 
symmetry information in preference to the above space-group names. 
They are only intended as comments. 
;
_shelx_estimated_absorpt_t_min 0.989
_shelx_estimated_absorpt_t_max 0.991

loop_
_space_group_symop_operation_xyz
'x, y, z'
'-x+1/2, y+1/2, -z+1/2'
'-x, -y, -z'
'x-1/2, -y-1/2, z-1/2'

loop_
_atom_site_label
_atom_site_type_symbol
_atom_site_fract_x
_atom_site_fract_y
_atom_site_fract_z
_atom_site_U_iso_or_equiv
_atom_site_adp_type
_atom_site_occupancy
_atom_site_site_symmetry_order
_atom_site_calc_flag
_atom_site_refinement_flags_posn
_atom_site_refinement_flags_adp
C1 C 0.7873(2) 0.5005(3) 0.42210(13) 0.0603(7) Uani 1 1 d . .
H1 H 0.7295 0.5728 0.4069 0.072 Uiso 1 1 calc R U
C2 C 0.8049(3) 0.4781(4) 0.48917(13) 0.0713(8) Uani 1 1 d . .
H2 H 0.7600 0.5359 0.5193 0.086 Uiso 1 1 calc R U
C3 C 0.8883(3) 0.3709(4) 0.51207(14) 0.0746(9) Uani 1 1 d . .
H3 H 0.8998 0.3560 0.5578 0.090 Uiso 1 1 calc R U
C4 C 0.9551(3) 0.2853(3) 0.46833(14) 0.0702(8) Uani 1 1 d . .
H4 H 1.0112 0.2118 0.4840 0.084 Uiso 1 1 calc R U
C5 C 0.9383(2) 0.3091(3) 0.40085(12) 0.0605(7) Uani 1 1 d . .
H5 H 0.9843 0.2514 0.3712 0.073 Uiso 1 1 calc R U
C6 C 0.8549(2) 0.4165(3) 0.37610(11) 0.0512(6) Uani 1 1 d . .
C7 C 0.8337(2) 0.4410(3) 0.30491(12) 0.0524(6) Uani 1 1 d . .
H7 H 0.7675 0.5051 0.2924 0.063 Uiso 1 1 calc R U
C8 C 0.8994(2) 0.3811(3) 0.25642(11) 0.0510(6) Uani 1 1 d . .
H8 H 0.9680 0.3214 0.2696 0.061 Uiso 1 1 calc R U
C9 C 0.8777(2) 0.3972(3) 0.18523(11) 0.0450(6) Uani 1 1 d . .
C10 C 1.0628(2) 0.2638(3) 0.16087(10) 0.0478(6) Uani 1 1 d . .
C11 C 1.1744(2) 0.3453(3) 0.16235(11) 0.0535(6) Uani 1 1 d . .
C12 C 1.2874(2) 0.2731(4) 0.17701(13) 0.0671(8) Uani 1 1 d . .
H12 H 1.3626 0.3278 0.1795 0.081 Uiso 1 1 calc R U
C13 C 1.2882(3) 0.1200(4) 0.18792(13) 0.0746(9) Uani 1 1 d . .
H13 H 1.3642 0.0713 0.1982 0.090 Uiso 1 1 calc R U
C14 C 1.1788(3) 0.0388(4) 0.18390(13) 0.0721(8) Uani 1 1 d . .
H14 H 1.1807 -0.0654 0.1898 0.087 Uiso 1 1 calc R U
C15 C 1.0656(3) 0.1109(3) 0.17110(12) 0.0596(7) Uani 1 1 d . .
H15 H 0.9906 0.0557 0.1694 0.072 Uiso 1 1 calc R U
C16 C 1.2739(3) 0.5795(4) 0.13641(15) 0.0826(9) Uani 1 1 d . .
H16A H 1.3259 0.5842 0.1763 0.124 Uiso 1 1 calc R U
H16B H 1.2509 0.6799 0.1227 0.124 Uiso 1 1 calc R U
H16C H 1.3200 0.5312 0.1016 0.124 Uiso 1 1 calc R U
C17 C 0.7614(2) 0.4804(3) 0.15881(11) 0.0480(6) Uani 1 1 d . .
H17 H 0.7528 0.5752 0.1836 0.058 Uiso 1 1 calc R U
C18 C 0.6411(2) 0.3873(3) 0.16652(13) 0.0672(8) Uani 1 1 d . .
H18A H 0.5695 0.4440 0.1500 0.101 Uiso 1 1 calc R U
H18B H 0.6303 0.3641 0.2128 0.101 Uiso 1 1 calc R U
H18C H 0.6479 0.2951 0.1416 0.101 Uiso 1 1 calc R U
C19 C 0.7805(2) 0.5166(3) 0.08599(12) 0.0483(6) Uani 1 1 d . .
C20 C 0.9330(2) 0.7223(3) 0.11233(13) 0.0529(6) Uani 1 1 d . .
C21 C 0.9998(3) 0.7708(3) 0.00684(13) 0.0693(8) Uani 1 1 d . .
H21A H 1.0784 0.7260 -0.0075 0.083 Uiso 1 1 calc R U
H21B H 0.9819 0.8596 -0.0202 0.083 Uiso 1 1 calc R U
C22 C 0.8931(2) 0.6591(3) 0.00064(11) 0.0539(6) Uani 1 1 d . .
H22A H 0.8202 0.7025 -0.0228 0.065 Uiso 1 1 calc R U
H22B H 0.9191 0.5682 -0.0224 0.065 Uiso 1 1 calc R U
N2 N 0.86585(17) 0.6281(2) 0.07020(9) 0.0470(5) Uani 1 1 d . .
O4 O 1.00853(17) 0.8101(2) 0.07627(9) 0.0670(5) Uani 1 1 d . .
N1 N 0.94936(17) 0.3403(2) 0.14173(9) 0.0483(5) Uani 1 1 d . .
O1 O 1.16275(16) 0.4953(2) 0.14909(9) 0.0655(5) Uani 1 1 d . .
O2 O 0.72613(16) 0.4512(2) 0.04120(8) 0.0622(5) Uani 1 1 d . .
O3 O 0.92748(17) 0.7329(2) 0.17154(9) 0.0673(5) Uani 1 1 d . .

loop_
_atom_site_aniso_label
_atom_site_aniso_U_11
_atom_site_aniso_U_22
_atom_site_aniso_U_33
_atom_site_aniso_U_23
_atom_site_aniso_U_13
_atom_site_aniso_U_12
C1 0.0574(16) 0.0716(18) 0.0522(16) -0.0077(13) 0.0120(12) -0.0078(13)
C2 0.0719(19) 0.095(2) 0.0478(17) -0.0154(15) 0.0184(13) -0.0223(17)
C3 0.079(2) 0.100(3) 0.0457(16) 0.0027(16) 0.0055(14) -0.0320(19)
C4 0.0764(19) 0.075(2) 0.0589(18) 0.0109(15) -0.0048(14) -0.0141(15)
C5 0.0657(16) 0.0683(18) 0.0477(15) 0.0012(13) 0.0053(12) -0.0044(14)
C6 0.0510(14) 0.0608(16) 0.0421(13) -0.0014(12) 0.0090(10) -0.0105(12)
C7 0.0492(14) 0.0598(16) 0.0485(14) -0.0016(12) 0.0058(11) -0.0008(12)
C8 0.0452(13) 0.0643(17) 0.0438(13) -0.0005(12) 0.0057(10) 0.0040(12)
C9 0.0408(12) 0.0522(15) 0.0423(13) 0.0000(11) 0.0051(10) -0.0046(10)
C10 0.0477(14) 0.0616(17) 0.0343(12) -0.0022(11) 0.0035(10) 0.0062(12)
C11 0.0522(15) 0.0673(19) 0.0411(13) -0.0046(12) 0.0035(10) 0.0038(13)
C12 0.0507(16) 0.098(2) 0.0529(16) -0.0059(15) 0.0037(12) 0.0082(15)
C13 0.067(2) 0.103(3) 0.0538(17) -0.0017(16) 0.0023(13) 0.0342(18)
C14 0.089(2) 0.073(2) 0.0543(17) -0.0004(14) -0.0005(15) 0.0232(18)
C15 0.0657(17) 0.0626(19) 0.0506(15) 0.0016(13) 0.0004(12) 0.0020(13)
C16 0.0680(19) 0.100(3) 0.080(2) 0.0045(17) 0.0019(15) -0.0288(17)
C17 0.0405(13) 0.0571(16) 0.0469(13) 0.0008(11) 0.0087(10) 0.0031(11)
C18 0.0435(14) 0.087(2) 0.0714(18) 0.0155(15) 0.0046(12) -0.0043(13)
C19 0.0424(13) 0.0548(15) 0.0477(14) -0.0025(12) 0.0032(10) 0.0078(11)
C20 0.0559(15) 0.0529(16) 0.0503(16) -0.0067(12) 0.0086(12) 0.0013(12)
C21 0.093(2) 0.0631(18) 0.0529(17) -0.0028(13) 0.0210(14) -0.0089(15)
C22 0.0613(15) 0.0594(16) 0.0415(14) -0.0008(11) 0.0082(11) 0.0090(13)
N2 0.0511(11) 0.0527(12) 0.0373(10) -0.0033(9) 0.0057(8) 0.0002(10)
O4 0.0767(12) 0.0657(12) 0.0595(12) -0.0098(9) 0.0179(9) -0.0173(10)
N1 0.0420(11) 0.0619(13) 0.0412(11) 0.0005(9) 0.0045(8) 0.0045(9)
O1 0.0568(11) 0.0667(13) 0.0731(13) -0.0021(10) 0.0048(9) -0.0080(9)
O2 0.0628(11) 0.0707(12) 0.0525(11) -0.0062(9) -0.0080(8) -0.0070(9)
O3 0.0752(12) 0.0799(14) 0.0471(11) -0.0141(9) 0.0072(9) -0.0101(10)

loop_
_atom_type_symbol
_atom_type_description
_atom_type_scat_dispersion_real
_atom_type_scat_dispersion_imag
_atom_type_scat_source
C C 0.0033 0.0016 'International Tables Vol C Tables 4.2.6.8 and 6.1.1.4'
H H 0.0000 0.0000 'International Tables Vol C Tables 4.2.6.8 and 6.1.1.4'
N N 0.0061 0.0033 'International Tables Vol C Tables 4.2.6.8 and 6.1.1.4'
O O 0.0106 0.0060 'International Tables Vol C Tables 4.2.6.8 and 6.1.1.4'

loop_
_geom_angle_atom_site_label_1
_geom_angle_atom_site_label_2
_geom_angle_atom_site_label_3
_geom_angle
C2 C1 C6 120.9(3)
C2 C1 H1 119.6
C6 C1 H1 119.6
C3 C2 C1 120.2(3)
C3 C2 H2 119.9
C1 C2 H2 119.9
C2 C3 C4 120.5(3)
C2 C3 H3 119.7
C4 C3 H3 119.7
C3 C4 C5 119.3(3)
C3 C4 H4 120.3
C5 C4 H4 120.3
C4 C5 C6 121.6(3)
C4 C5 H5 119.2
C6 C5 H5 119.2
C5 C6 C1 117.6(2)
C5 C6 C7 122.4(2)
C1 C6 C7 120.0(2)
C8 C7 C6 126.3(2)
C8 C7 H7 116.9
C6 C7 H7 116.9
C7 C8 C9 127.8(2)
C7 C8 H8 116.1
C9 C8 H8 116.1
N1 C9 C8 123.6(2)
N1 C9 C17 116.3(2)
C8 C9 C17 119.98(19)
C15 C10 C11 119.9(2)
C15 C10 N1 121.8(2)
C11 C10 N1 118.0(2)
O1 C11 C12 124.7(3)
O1 C11 C10 115.6(2)
C12 C11 C10 119.7(3)
C13 C12 C11 119.6(3)
C13 C12 H12 120.2
C11 C12 H12 120.2
C14 C13 C12 120.7(3)
C14 C13 H13 119.7
C12 C13 H13 119.7
C13 C14 C15 119.9(3)
C13 C14 H14 120.0
C15 C14 H14 120.0
C10 C15 C14 120.2(3)
C10 C15 H15 119.9
C14 C15 H15 119.9
O1 C16 H16A 109.5
O1 C16 H16B 109.5
H16A C16 H16B 109.5
O1 C16 H16C 109.5
H16A C16 H16C 109.5
H16B C16 H16C 109.5
C19 C17 C9 108.29(17)
C19 C17 C18 110.1(2)
C9 C17 C18 111.8(2)
C19 C17 H17 108.9
C9 C17 H17 108.9
C18 C17 H17 108.9
C17 C18 H18A 109.5
C17 C18 H18B 109.5
H18A C18 H18B 109.5
C17 C18 H18C 109.5
H18A C18 H18C 109.5
H18B C18 H18C 109.5
O2 C19 N2 118.4(2)
O2 C19 C17 123.1(2)
N2 C19 C17 118.4(2)
O3 C20 O4 122.4(2)
O3 C20 N2 128.5(2)
O4 C20 N2 109.1(2)
O4 C21 C22 105.7(2)
O4 C21 H21A 110.6
C22 C21 H21A 110.6
O4 C21 H21B 110.6
C22 C21 H21B 110.6
H21A C21 H21B 108.7
N2 C22 C21 102.15(19)
N2 C22 H22A 111.3
C21 C22 H22A 111.3
N2 C22 H22B 111.3
C21 C22 H22B 111.3
H22A C22 H22B 109.2
C20 N2 C19 128.7(2)
C20 N2 C22 111.29(19)
C19 N2 C22 120.02(18)
C20 O4 C21 110.97(19)
C9 N1 C10 121.06(19)
C11 O1 C16 118.5(2)

loop_
_geom_bond_atom_site_label_1
_geom_bond_atom_site_label_2
_geom_bond_distance
C1 C2 1.366(4)
C1 C6 1.394(3)
C1 H1 0.9300
C2 C3 1.366(4)
C2 H2 0.9300
C3 C4 1.367(4)
C3 H3 0.9300
C4 C5 1.375(4)
C4 H4 0.9300
C5 C6 1.380(3)
C5 H5 0.9300
C6 C7 1.454(3)
C7 C8 1.319(3)
C7 H7 0.9300
C8 C9 1.446(3)
C8 H8 0.9300
C9 N1 1.272(3)
C9 C17 1.515(3)
C10 C15 1.368(3)
C10 C11 1.382(3)
C10 N1 1.421(3)
C11 O1 1.358(3)
C11 C12 1.378(4)
C12 C13 1.372(4)
C12 H12 0.9300
C13 C14 1.361(4)
C13 H13 0.9300
C14 C15 1.373(4)
C14 H14 0.9300
C15 H15 0.9300
C16 O1 1.418(3)
C16 H16A 0.9600
C16 H16B 0.9600
C16 H16C 0.9600
C17 C19 1.512(3)
C17 C18 1.525(3)
C17 H17 0.9800
C18 H18A 0.9600
C18 H18B 0.9600
C18 H18C 0.9600
C19 O2 1.201(3)
C19 N2 1.379(3)
C20 O3 1.193(3)
C20 O4 1.338(3)
C20 N2 1.371(3)
C21 O4 1.434(3)
C21 C22 1.502(4)
C21 H21A 0.9700
C21 H21B 0.9700
C22 N2 1.456(3)
C22 H22A 0.9700
C22 H22B 0.9700

loop_
_geom_hbond_atom_site_label_D
_geom_hbond_atom_site_label_H
_geom_hbond_atom_site_label_A
_geom_hbond_distance_DH
_geom_hbond_distance_HA
_geom_hbond_distance_DA
_geom_hbond_angle_DHA
C17 H17 O3 0.98 2.33 2.847(3) 112.1

loop_
_geom_torsion_atom_site_label_1
_geom_torsion_atom_site_label_2
_geom_torsion_atom_site_label_3
_geom_torsion_atom_site_label_4
_geom_torsion
C6 C1 C2 C3 -0.9(4)
C1 C2 C3 C4 0.1(4)
C2 C3 C4 C5 0.6(4)
C3 C4 C5 C6 -0.5(4)
C4 C5 C6 C1 -0.2(4)
C4 C5 C6 C7 -178.6(2)
C2 C1 C6 C5 0.9(4)
C2 C1 C6 C7 179.3(2)
C5 C6 C7 C8 -8.9(4)
C1 C6 C7 C8 172.7(2)
C6 C7 C8 C9 176.9(2)
C7 C8 C9 N1 176.9(2)
C7 C8 C9 C17 -5.6(4)
C15 C10 C11 O1 177.5(2)
N1 C10 C11 O1 4.0(3)
C15 C10 C11 C12 -2.8(3)
N1 C10 C11 C12 -176.4(2)
O1 C11 C12 C13 -178.3(2)
C10 C11 C12 C13 2.0(4)
C11 C12 C13 C14 0.5(4)
C12 C13 C14 C15 -2.3(4)
C11 C10 C15 C14 1.1(4)
N1 C10 C15 C14 174.4(2)
C13 C14 C15 C10 1.5(4)
N1 C9 C17 C19 -17.4(3)
C8 C9 C17 C19 164.9(2)
N1 C9 C17 C18 104.1(2)
C8 C9 C17 C18 -73.7(3)
C9 C17 C19 O2 106.3(3)
C18 C17 C19 O2 -16.2(3)
C9 C17 C19 N2 -72.6(3)
C18 C17 C19 N2 164.9(2)
O4 C21 C22 N2 -9.0(3)
O3 C20 N2 C19 -3.9(4)
O4 C20 N2 C19 177.8(2)
O3 C20 N2 C22 175.3(2)
O4 C20 N2 C22 -3.0(3)
O2 C19 N2 C20 176.1(2)
C17 C19 N2 C20 -5.0(3)
O2 C19 N2 C22 -3.0(3)
C17 C19 N2 C22 175.86(19)
C21 C22 N2 C20 7.6(3)
C21 C22 N2 C19 -173.2(2)
O3 C20 O4 C21 178.2(2)
N2 C20 O4 C21 -3.4(3)
C22 C21 O4 C20 8.0(3)
C8 C9 N1 C10 -4.3(4)
C17 C9 N1 C10 178.1(2)
C15 C10 N1 C9 92.2(3)
C11 C10 N1 C9 -94.4(3)
C12 C11 O1 C16 13.0(3)
C10 C11 O1 C16 -167.4(2)
